data_7100940
loop_
_publ_author_name
'Tohru Fukuyama'
'Mui Cheung'
'Fu She Han'
'Hiroyuki Osajima'
'Hidetoshi Tokuyama'

_publ_section_title
;
Facile Synthesis of Chiral Cyclic Oligothiazolines: A
Novel Structural Motif of Macrocyclic Molecule
;
_journal_name_full 'Chemical Communications'
_journal_paper_doi 10.1039/b601628f
_journal_year 2006
_chemical_formula_moiety 'C34 H42 Cl6 N8 S8'
_chemical_formula_sum 'C34 H42 Cl6 N8 S8'
_chemical_formula_weight 1031.99
_space_group_IT_number 1
_space_group_name_Hall 'P 1'
_space_group_name_H-M_alt 'P 1'
_symmetry_cell_setting triclinic
_symmetry_Int_Tables_number 1
_symmetry_space_group_name_Hall 'P 1'
_symmetry_space_group_name_H-M 'P 1'
_cell_angle_alpha 116.294(3)
_cell_angle_beta 88.966(5)
_cell_angle_gamma 101.443(5)
_cell_formula_units_Z 1
_cell_length_a 8.8700(4)
_cell_length_b 12.0090(9)
_cell_length_c 12.7440(9)
_cell_measurement_temperature 153(2)
_cell_volume 1189.07(13)
_diffrn_ambient_temperature 153(2)
_exptl_crystal_density_diffrn 1.441
_cod_database_code 7100940

loop_
_symmetry_equiv_pos_as_xyz
'x, y, z'

loop_
_atom_site_label
_atom_site_type_symbol
_atom_site_fract_x
_atom_site_fract_y
_atom_site_fract_z
_atom_site_U_iso_or_equiv
_atom_site_adp_type
_atom_site_occupancy
_atom_site_symmetry_multiplicity
_atom_site_calc_flag
_atom_site_refinement_flags
_atom_site_disorder_assembly
_atom_site_disorder_group
N1 N -0.4472(6) 0.4421(4) 1.0974(4) 0.0356(9) Uani 1 1 d . . .
N2 N -0.4816(6) 0.1941(4) 0.9462(4) 0.0357(9) Uani 1 1 d . . .
N3 N -0.0958(5) 0.2266(4) 0.8477(4) 0.0337(8) Uani 1 1 d . . .
N4 N 0.1755(5) 0.2082(4) 0.6474(4) 0.0364(9) Uani 1 1 d . . .
N5 N 0.2166(6) 0.5057(4) 0.6393(4) 0.0377(9) Uani 1 1 d . . .
N6 N 0.1609(5) 0.7416(4) 0.7405(4) 0.0339(8) Uani 1 1 d . . .
N7 N 0.0069(6) 0.7563(4) 1.0099(4) 0.0356(9) Uani 1 1 d . . .
N8 N -0.2668(6) 0.7724(4) 1.2099(4) 0.0379(9) Uani 1 1 d . . .
S1 S -0.57044(18) 0.42351(13) 1.27905(12) 0.0457(3) Uani 1 1 d . . .
S2 S -0.21973(17) 0.21098(13) 1.04957(12) 0.0429(3) Uani 1 1 d . . .
S3 S -0.15014(18) 0.05253(14) 0.62908(11) 0.0472(4) Uani 1 1 d . . .
S4 S 0.24378(17) 0.43533(11) 0.82763(11) 0.0432(3) Uani 1 1 d . . .
S5 S 0.5097(2) 0.55730(14) 0.6108(2) 0.0646(5) Uani 1 1 d . . .
S6 S 0.30661(15) 0.78710(11) 0.93705(10) 0.0383(3) Uani 1 1 d . . .
S7 S -0.2142(2) 0.87711(16) 1.02635(15) 0.0539(4) Uani 1 1 d . . .
S8 S -0.13620(17) 0.57882(13) 1.15885(12) 0.0426(3) Uani 1 1 d . . .
Cl1 Cl -0.1947(2) 0.44461(16) 0.44076(17) 0.0648(5) Uani 1 1 d . . .
Cl2 Cl -0.0949(2) 0.71503(16) 0.51489(14) 0.0581(4) Uani 1 1 d . . .
Cl3 Cl 0.0945(2) 0.53938(18) 0.37288(14) 0.0573(4) Uani 1 1 d . . .
Cl4 Cl -0.5869(4) 0.9383(3) 0.44489(18) 0.0910(8) Uani 1 1 d . . .
Cl5 Cl -0.6011(2) 0.97087(18) 0.23616(15) 0.0637(5) Uani 1 1 d . . .
Cl6 Cl -0.3625(3) 1.13770(16) 0.42003(18) 0.0710(5) Uani 1 1 d . . .
C1 C -0.5043(6) 0.3632(5) 1.1354(4) 0.0345(10) Uani 1 1 d . . .
C2 C -0.4490(6) 0.5747(4) 1.1809(4) 0.0356(10) Uani 1 1 d . . .
C3 C -0.4759(7) 0.5817(5) 1.3043(5) 0.0434(12) Uani 1 1 d . . .
C4 C -0.5792(7) 0.6144(5) 1.1358(5) 0.0446(12) Uani 1 1 d . . .
H4A H -0.6765 0.5615 1.1343 0.067 Uiso 1 1 calc R . .
H4B H -0.5617 0.6048 1.058 0.067 Uiso 1 1 calc R . .
H4C H -0.5805 0.7016 1.187 0.067 Uiso 1 1 calc R . .
C5 C -0.3362(6) 0.2000(4) 0.9343(4) 0.0345(10) Uani 1 1 d . . .
C6 C -0.5175(6) 0.2206(5) 1.0669(4) 0.0361(11) Uani 1 1 d . . .
C7 C -0.3929(7) 0.1807(6) 1.1185(5) 0.0443(12) Uani 1 1 d . . .
C8 C -0.6802(7) 0.1498(5) 1.0682(5) 0.0447(12) Uani 1 1 d . . .
H8A H -0.6868 0.0599 1.0249 0.067 Uiso 1 1 calc R . .
H8B H -0.7532 0.1746 1.0326 0.067 Uiso 1 1 calc R . .
H8C H -0.7029 0.1703 1.1478 0.067 Uiso 1 1 calc R . .
C9 C -0.0308(6) 0.1652(4) 0.7560(4) 0.0335(10) Uani 1 1 d . . .
C10 C -0.2641(6) 0.1978(5) 0.8250(5) 0.0374(10) Uani 1 1 d . . .
C11 C -0.3115(7) 0.0650(5) 0.7193(5) 0.0446(12) Uani 1 1 d . . .
C12 C -0.3048(8) 0.3024(6) 0.8011(6) 0.0488(13) Uani 1 1 d . . .
H12A H -0.2589 0.3008 0.7318 0.073 Uiso 1 1 calc R . .
H12B H -0.2663 0.3835 0.8668 0.073 Uiso 1 1 calc R . .
H12C H -0.4149 0.2887 0.7897 0.073 Uiso 1 1 calc R . .
C13 C 0.2200(6) 0.3272(4) 0.6773(4) 0.0344(10) Uani 1 1 d . . .
C14 C 0.1431(6) 0.1852(4) 0.7519(4) 0.0349(10) Uani 1 1 d . . .
C15 C 0.2246(7) 0.3031(5) 0.8626(5) 0.0397(11) Uani 1 1 d . . .
C16 C 0.1965(7) 0.0658(5) 0.7345(6) 0.0477(13) Uani 1 1 d . . .
H16A H 0.3066 0.0796 0.7319 0.072 Uiso 1 1 calc R . .
H16B H 0.1487 -0.0039 0.662 0.072 Uiso 1 1 calc R . .
H16C H 0.1681 0.0463 0.7985 0.072 Uiso 1 1 calc R . .
C17 C 0.3320(6) 0.5957(4) 0.6564(4) 0.0330(10) Uani 1 1 d . . .
C18 C 0.2570(7) 0.3798(4) 0.5886(4) 0.0374(11) Uani 1 1 d . . .
C19 C 0.4326(9) 0.3937(6) 0.5722(7) 0.0486(14) Uani 1 1 d . . .
C20 C 0.1620(9) 0.2935(6) 0.4733(5) 0.0537(15) Uani 1 1 d . . .
H20A H 0.1865 0.3278 0.4184 0.081 Uiso 1 1 calc R . .
H20B H 0.0543 0.2876 0.486 0.081 Uiso 1 1 calc R . .
H20C H 0.185 0.2105 0.4426 0.081 Uiso 1 1 calc R . .
C21 C 0.1441(6) 0.7584(4) 0.8445(4) 0.0332(10) Uani 1 1 d . . .
C22 C 0.3216(6) 0.7346(4) 0.7105(4) 0.0344(10) Uani 1 1 d . . .
C23 C 0.4247(7) 0.8080(5) 0.8274(5) 0.0397(11) Uani 1 1 d . . .
C24 C 0.3719(7) 0.7903(5) 0.6261(5) 0.0406(11) Uani 1 1 d . . .
H24A H 0.3647 0.878 0.6611 0.061 Uiso 1 1 calc R . .
H24B H 0.3061 0.7441 0.5545 0.061 Uiso 1 1 calc R . .
H24C H 0.4766 0.784 0.6092 0.061 Uiso 1 1 calc R . .
C25 C -0.0883(6) 0.8113(4) 1.0791(4) 0.0354(10) Uani 1 1 d . . .
C26 C -0.0148(6) 0.7486(5) 0.8930(4) 0.0361(10) Uani 1 1 d . . .
C27 C -0.0906(8) 0.8581(6) 0.9061(6) 0.0480(13) Uani 1 1 d . . .
C28 C -0.1150(8) 0.6177(6) 0.8163(5) 0.0535(16) Uani 1 1 d . . .
H28A H -0.2147 0.6111 0.8463 0.08 Uiso 1 1 calc R . .
H28B H -0.0668 0.5532 0.8171 0.08 Uiso 1 1 calc R . .
H28C H -0.1264 0.6065 0.7372 0.08 Uiso 1 1 calc R . .
C29 C -0.2927(6) 0.6547(5) 1.1850(4) 0.0350(10) Uani 1 1 d . . .
C30 C -0.1008(7) 0.8205(5) 1.2017(4) 0.0388(11) Uani 1 1 d . . .
C31 C -0.0077(8) 0.7341(6) 1.2184(5) 0.0436(12) Uani 1 1 d . . .
C32 C -0.0472(8) 0.9581(6) 1.2935(6) 0.0539(16) Uani 1 1 d . . .
H32A H -0.0548 0.963 1.3706 0.081 Uiso 1 1 calc R . .
H32B H -0.111 1.0092 1.2836 0.081 Uiso 1 1 calc R . .
H32C H 0.0581 0.9888 1.284 0.081 Uiso 1 1 calc R . .
C33 C -0.0345(7) 0.5719(6) 0.4834(5) 0.0466(12) Uani 1 1 d . . .
C34 C -0.4784(9) 0.9834(6) 0.3482(5) 0.0502(13) Uani 1 1 d . . .
H3A H -0.375(8) 0.615(6) 1.363(6) 0.036(15) Uiso 1 1 d . . .
H3B H -0.532(6) 0.641(5) 1.350(4) 0.013(10) Uiso 1 1 d . . .
H7A H -0.375(7) 0.219(5) 1.207(5) 0.031(14) Uiso 1 1 d . . .
H7B H -0.427(10) 0.069(7) 1.077(7) 0.06(2) Uiso 1 1 d . . .
H11A H -0.322(10) -0.022(7) 0.739(7) 0.06(2) Uiso 1 1 d . . .
H11B H -0.421(9) 0.054(7) 0.673(6) 0.049(18) Uiso 1 1 d . . .
H15A H 0.329(9) 0.287(6) 0.880(6) 0.039(15) Uiso 1 1 d . . .
H15B H 0.171(6) 0.321(4) 0.938(4) 0.016(10) Uiso 1 1 d . . .
H19A H 0.453(14) 0.371(11) 0.520(11) 0.08(4) Uiso 1 1 d . . .
H19B H 0.487(15) 0.375(11) 0.625(10) 0.09(3) Uiso 1 1 d . . .
H23A H 0.478(8) 0.907(6) 0.850(6) 0.040(16) Uiso 1 1 d . . .
H23B H 0.507(13) 0.781(10) 0.824(9) 0.08(3) Uiso 1 1 d . . .
H27A H -0.014(7) 0.931(5) 0.930(4) 0.018(11) Uiso 1 1 d . . .
H27B H -0.147(11) 0.835(7) 0.838(8) 0.06(2) Uiso 1 1 d . . .
H31A H 0.079(8) 0.741(5) 1.192(5) 0.024(13) Uiso 1 1 d . . .
H31B H 0.022(9) 0.771(7) 1.310(6) 0.049(19) Uiso 1 1 d . . .
H33 H 0.026(8) 0.576(6) 0.557(6) 0.040(16) Uiso 1 1 d . . .
H34 H -0.403(7) 0.924(5) 0.302(5) 0.026(12) Uiso 1 1 d . . .

loop_
_atom_site_aniso_label
_atom_site_aniso_U_11
_atom_site_aniso_U_22
_atom_site_aniso_U_33
_atom_site_aniso_U_23
_atom_site_aniso_U_13
_atom_site_aniso_U_12
N1 0.041(3) 0.0305(19) 0.036(2) 0.0146(16) 0.0061(16) 0.0097(16)
N2 0.041(3) 0.0328(19) 0.036(2) 0.0171(16) 0.0097(17) 0.0098(16)
N3 0.027(2) 0.0328(19) 0.042(2) 0.0184(16) 0.0055(16) 0.0040(14)
N4 0.035(3) 0.0318(19) 0.042(2) 0.0166(17) 0.0131(17) 0.0079(16)
N5 0.036(3) 0.0286(18) 0.050(2) 0.0190(17) 0.0075(17) 0.0076(16)
N6 0.031(2) 0.0342(19) 0.038(2) 0.0173(16) 0.0077(16) 0.0098(15)
N7 0.040(3) 0.0342(19) 0.035(2) 0.0168(16) 0.0088(16) 0.0093(16)
N8 0.041(3) 0.033(2) 0.035(2) 0.0119(16) 0.0115(17) 0.0064(17)
S1 0.0514(9) 0.0429(7) 0.0419(7) 0.0198(5) 0.0169(6) 0.0074(5)
S2 0.0389(8) 0.0537(7) 0.0474(7) 0.0301(6) 0.0079(5) 0.0164(5)
S3 0.0413(8) 0.0532(7) 0.0350(6) 0.0110(5) 0.0046(5) 0.0055(6)
S4 0.0551(9) 0.0307(6) 0.0400(6) 0.0144(5) -0.0003(5) 0.0043(5)
S5 0.0392(10) 0.0378(7) 0.1044(14) 0.0208(7) 0.0282(8) 0.0101(6)
S6 0.0407(8) 0.0362(6) 0.0334(6) 0.0124(5) 0.0017(5) 0.0057(5)
S7 0.0535(10) 0.0688(9) 0.0634(9) 0.0428(8) 0.0267(7) 0.0348(7)
S8 0.0408(8) 0.0445(7) 0.0492(7) 0.0259(5) 0.0072(5) 0.0119(5)
Cl1 0.0438(10) 0.0559(9) 0.0754(11) 0.0149(7) 0.0078(7) 0.0050(6)
Cl2 0.0576(10) 0.0604(8) 0.0571(8) 0.0237(7) 0.0004(7) 0.0205(7)
Cl3 0.0483(10) 0.0824(11) 0.0509(8) 0.0348(7) 0.0127(6) 0.0237(7)
Cl4 0.119(2) 0.1104(17) 0.0529(10) 0.0495(11) 0.0154(10) 0.0131(14)
Cl5 0.0685(12) 0.0725(10) 0.0573(9) 0.0418(8) -0.0088(7) -0.0021(8)
Cl6 0.0726(13) 0.0430(7) 0.0787(11) 0.0081(7) -0.0140(9) 0.0170(7)
C1 0.036(3) 0.033(2) 0.038(2) 0.0192(19) 0.0044(18) 0.0053(18)
C2 0.041(3) 0.032(2) 0.034(2) 0.0153(18) 0.0054(19) 0.0082(19)
C3 0.047(4) 0.044(3) 0.036(3) 0.017(2) 0.010(2) 0.006(2)
C4 0.040(3) 0.035(2) 0.057(3) 0.018(2) -0.001(2) 0.008(2)
C5 0.033(3) 0.031(2) 0.043(2) 0.0183(19) 0.0088(19) 0.0099(17)
C6 0.039(3) 0.036(2) 0.041(2) 0.022(2) 0.013(2) 0.012(2)
C7 0.046(4) 0.053(3) 0.050(3) 0.034(3) 0.017(2) 0.022(2)
C8 0.046(3) 0.034(2) 0.054(3) 0.020(2) 0.013(2) 0.005(2)
C9 0.034(3) 0.033(2) 0.037(2) 0.0182(18) 0.0065(18) 0.0086(18)
C10 0.033(3) 0.036(2) 0.045(3) 0.021(2) 0.005(2) 0.0064(19)
C11 0.035(3) 0.045(3) 0.043(3) 0.014(2) 0.001(2) 0.000(2)
C12 0.046(4) 0.055(3) 0.065(4) 0.041(3) 0.018(3) 0.020(3)
C13 0.035(3) 0.029(2) 0.041(2) 0.0175(18) 0.0073(19) 0.0070(17)
C14 0.037(3) 0.031(2) 0.038(2) 0.0167(18) 0.0081(19) 0.0069(18)
C15 0.040(3) 0.037(2) 0.041(3) 0.018(2) -0.002(2) 0.005(2)
C16 0.039(3) 0.040(3) 0.074(4) 0.032(3) 0.010(3) 0.014(2)
C17 0.038(3) 0.027(2) 0.029(2) 0.0090(16) 0.0072(18) 0.0065(17)
C18 0.042(3) 0.032(2) 0.041(3) 0.018(2) 0.010(2) 0.0117(19)
C19 0.050(4) 0.041(3) 0.063(4) 0.028(3) 0.022(3) 0.017(2)
C20 0.077(5) 0.038(3) 0.041(3) 0.016(2) 0.005(3) 0.004(3)
C21 0.040(3) 0.0268(19) 0.033(2) 0.0129(17) 0.0084(19) 0.0097(18)
C22 0.030(3) 0.031(2) 0.040(2) 0.0148(18) 0.0056(18) 0.0065(18)
C23 0.033(3) 0.036(2) 0.039(2) 0.0099(19) 0.001(2) 0.000(2)
C24 0.042(3) 0.039(2) 0.046(3) 0.024(2) 0.014(2) 0.010(2)
C25 0.038(3) 0.028(2) 0.039(2) 0.0131(18) 0.0098(19) 0.0081(18)
C26 0.035(3) 0.038(2) 0.036(2) 0.0173(19) 0.0072(18) 0.0066(19)
C27 0.052(4) 0.057(3) 0.051(3) 0.034(3) 0.017(3) 0.025(3)
C28 0.049(4) 0.053(3) 0.042(3) 0.014(2) 0.010(2) -0.008(3)
C29 0.040(3) 0.034(2) 0.031(2) 0.0159(18) 0.0051(18) 0.0043(19)
C30 0.035(3) 0.041(2) 0.035(2) 0.013(2) 0.0124(19) 0.007(2)
C31 0.035(3) 0.056(3) 0.044(3) 0.028(2) 0.004(2) 0.007(2)
C32 0.052(4) 0.044(3) 0.048(3) 0.010(2) 0.018(3) -0.003(2)
C33 0.040(3) 0.055(3) 0.045(3) 0.022(2) 0.009(2) 0.011(2)
C34 0.060(4) 0.049(3) 0.045(3) 0.021(2) 0.006(2) 0.018(3)

loop_
_geom_bond_atom_site_label_1
_geom_bond_atom_site_label_2
_geom_bond_distance
_geom_bond_site_symmetry_2
_geom_bond_publ_flag
N1 C1 1.264(7) . ?
N1 C2 1.476(6) . ?
N2 C5 1.287(8) . ?
N2 C6 1.469(6) . ?
N3 C9 1.274(7) . ?
N3 C10 1.467(7) . ?
N4 C13 1.282(6) . ?
N4 C14 1.488(6) . ?
N5 C17 1.274(7) . ?
N5 C18 1.474(6) . ?
N6 C21 1.260(7) . ?
N6 C22 1.478(7) . ?
N7 C25 1.267(7) . ?
N7 C26 1.465(6) . ?
N8 C29 1.276(7) . ?
N8 C30 1.491(7) . ?
S1 C1 1.782(5) . ?
S1 C3 1.804(6) . ?
S2 C5 1.753(5) . ?
S2 C7 1.810(6) . ?
S3 C9 1.767(5) . ?
S3 C11 1.807(6) . ?
S4 C13 1.761(5) . ?
S4 C15 1.808(5) . ?
S5 C17 1.747(5) . ?
S5 C19 1.787(6) . ?
S6 C21 1.758(5) . ?
S6 C23 1.808(6) . ?
S7 C25 1.781(5) . ?
S7 C27 1.825(6) . ?
S8 C29 1.756(6) . ?
S8 C31 1.813(6) . ?
Cl1 C33 1.755(7) . ?
Cl2 C33 1.775(7) . ?
Cl3 C33 1.754(6) . ?
Cl4 C34 1.756(7) . ?
Cl5 C34 1.745(7) . ?
Cl6 C34 1.761(7) . ?
C1 C6 1.520(7) . ?
C2 C29 1.509(7) . ?
C2 C4 1.542(8) . ?
C2 C3 1.553(7) . ?
C5 C10 1.513(7) . ?
C6 C8 1.526(8) . ?
C6 C7 1.549(7) . ?
C9 C14 1.516(8) . ?
C10 C12 1.524(7) . ?
C10 C11 1.545(7) . ?
C13 C18 1.524(7) . ?
C14 C16 1.521(7) . ?
C14 C15 1.542(7) . ?
C17 C22 1.518(6) . ?
C18 C20 1.513(8) . ?
C18 C19 1.554(9) . ?
C21 C26 1.533(7) . ?
C22 C24 1.519(7) . ?
C22 C23 1.548(7) . ?
C25 C30 1.520(7) . ?
C26 C28 1.527(7) . ?
C26 C27 1.536(8) . ?
C30 C32 1.524(7) . ?
C30 C31 1.530(8) . ?

loop_
_cod_related_entry_id
_cod_related_entry_database
_cod_related_entry_code
1 ChemSpider 30652968
